data_7100761
loop_
_publ_author_name
'Kim Dunbar'
'Jose-Ramon Galan-Mascaros'
'Robert A. Heintz'
'Eric Schelter'

_publ_section_title
;
Unexpected Conversion of a Hexacyanometallate to a
Homoleptic Nitrile Complex with Triphenylborane Substituents
;
_journal_name_full 'Chemical Communications'
_journal_paper_doi 10.1039/b414262d
_journal_year 2005
_chemical_formula_moiety 'C114 H90 N6 B6 (C8 H20 N1) 2(C8 N1) 5(C2 H3 N1)'
_chemical_formula_sum 'C148 H122 B6 Cr N14'
_chemical_formula_weight 2213.46
_space_group_IT_number 14
_symmetry_cell_setting monoclinic
_symmetry_space_group_name_Hall '-P 2ybc'
_symmetry_space_group_name_H-M 'P 1 21/c 1'
_cell_angle_alpha 90.00
_cell_angle_beta 110.62(3)
_cell_angle_gamma 90.00
_cell_formula_units_Z 4
_cell_length_a 28.879(6)
_cell_length_b 17.256(4)
_cell_length_c 27.838(6)
_cell_measurement_temperature 25(2)
_cell_volume 12984(5)
_diffrn_ambient_temperature 25(2)
_exptl_crystal_density_diffrn 1.132
_cod_depositor_comments
;
The following automatic conversions were performed:
'_symmetry_cell_setting' value 'Monoclinic' changed to 'monoclinic'
according to '/home/saulius/struct/CIF-dictionaries/cif_core.dic'
dictionary named 'cif_core.dic' version 2.4.1 from 2010-06-29.

Automatic conversion script
Id: cif_fix_enum 1527 2010-12-29 10:47:43Z saulius 
;
_cod_original_sg_symbol_H-M 'P 21/c'
_cod_database_code 7100761

loop_
_symmetry_equiv_pos_as_xyz
'x, y, z'
'-x, y+1/2, -z+1/2'
'-x, -y, -z'
'x, -y-1/2, z-1/2'

loop_
_atom_site_label
_atom_site_type_symbol
_atom_site_fract_x
_atom_site_fract_y
_atom_site_fract_z
_atom_site_U_iso_or_equiv
_atom_site_adp_type
_atom_site_occupancy
_atom_site_symmetry_multiplicity
_atom_site_calc_flag
_atom_site_refinement_flags
_atom_site_disorder_assembly
_atom_site_disorder_group
Cr1 Cr 0.5000 -0.5000 0.0000 0.0210(2) Uani 1 2 d S . .
Cr2 Cr 1.0000 -0.5000 0.5000 0.0211(2) Uani 1 2 d S . .
N3 N 0.54188(11) -0.42401(17) 0.05146(11) 0.0247(7) Uani 1 1 d . . .
N2 N 0.48831(10) -0.56367(17) 0.05654(11) 0.0200(6) Uani 1 1 d . . .
C51 C 0.67141(15) -0.3793(2) 0.08175(14) 0.0310(9) Uani 1 1 d . . .
H51 H 0.6471 -0.4155 0.0627 0.037 Uiso 1 1 calc R . .
N1 N 0.56102(12) -0.56250(17) 0.00798(11) 0.0248(7) Uani 1 1 d . . .
C1 C 0.59520(16) -0.5951(2) 0.00913(14) 0.0279(9) Uani 1 1 d . . .
C52 C 0.57791(14) -0.2294(2) 0.09242(16) 0.0308(9) Uani 1 1 d . . .
C46 C 0.65778(14) -0.3221(2) 0.10917(13) 0.0252(8) Uani 1 1 d . . .
B3 B 0.60341(16) -0.3135(2) 0.11356(16) 0.0264(10) Uani 1 1 d . . .
C3 C 0.56756(14) -0.3781(2) 0.07742(14) 0.0225(8) Uani 1 1 d . . .
C48 C 0.74331(15) -0.2762(2) 0.13612(16) 0.0354(10) Uani 1 1 d . . .
H48 H 0.7679 -0.2405 0.1553 0.043 Uiso 1 1 calc R . .
C33 C 0.49200(16) -0.8134(2) 0.13852(14) 0.0332(9) Uani 1 1 d . . .
H33 H 0.4633 -0.8174 0.1476 0.040 Uiso 1 1 calc R . .
C35 C 0.38419(15) -0.6855(2) 0.05478(15) 0.0319(9) Uani 1 1 d . . .
H35 H 0.3983 -0.6727 0.0297 0.038 Uiso 1 1 calc R . .
C58 C 0.60490(14) -0.3327(2) 0.17174(14) 0.0272(9) Uani 1 1 d . . .
C15 C 0.57614(15) -0.7415(2) -0.04804(16) 0.0363(10) Uani 1 1 d . . .
H15 H 0.5513 -0.7120 -0.0412 0.044 Uiso 1 1 calc R . .
C34 C 0.41388(15) -0.6825(2) 0.10656(15) 0.0313(9) Uani 1 1 d . . .
B6 B 0.93267(17) -0.2918(2) 0.56685(16) 0.0274(10) Uani 1 1 d . . .
C13 C 0.59748(16) -0.8505(2) -0.08963(15) 0.0349(10) Uani 1 1 d . . .
H13 H 0.5880 -0.8953 -0.1107 0.042 Uiso 1 1 calc R . .
C28 C 0.50474(15) -0.7409(2) 0.12404(14) 0.0301(9) Uani 1 1 d . . .
C2 C 0.48178(14) -0.6021(2) 0.08503(16) 0.0310(9) Uani 1 1 d . . .
C49 C 0.75527(15) -0.3340(2) 0.10812(15) 0.0356(10) Uani 1 1 d . . .
H49 H 0.7879 -0.3378 0.1077 0.043 Uiso 1 1 calc R . .
C32 C 0.51977(16) -0.8792(2) 0.13999(15) 0.0383(10) Uani 1 1 d . . .
H32 H 0.5099 -0.9274 0.1499 0.046 Uiso 1 1 calc R . .
B5 B 0.83965(18) -0.5996(3) 0.47319(19) 0.0355(11) Uani 1 1 d . . .
C29 C 0.54692(16) -0.7395(2) 0.11049(17) 0.0401(10) Uani 1 1 d . . .
H29 H 0.5566 -0.6920 0.0996 0.048 Uiso 1 1 calc R . .
C11 C 0.66049(15) -0.7634(2) -0.03834(14) 0.0306(9) Uani 1 1 d . . .
H11 H 0.6944 -0.7492 -0.0249 0.037 Uiso 1 1 calc R . .
B1 B 0.64431(17) -0.6410(3) 0.00985(19) 0.0353(11) Uani 1 1 d . . .
C54 C 0.52807(15) -0.1439(2) 0.02349(18) 0.0411(11) Uani 1 1 d . . .
H54 H 0.5088 -0.1368 -0.0117 0.049 Uiso 1 1 calc R . .
C22 C 0.67553(14) -0.6609(2) 0.06971(17) 0.0378(10) Uani 1 1 d . . .
C12 C 0.64684(15) -0.8286(2) -0.06918(15) 0.0321(9) Uani 1 1 d . . .
H12 H 0.6713 -0.8584 -0.0763 0.038 Uiso 1 1 calc R . .
C50 C 0.71951(15) -0.3862(2) 0.08087(16) 0.0370(10) Uani 1 1 d . . .
H50 H 0.7274 -0.4263 0.0617 0.044 Uiso 1 1 calc R . .
C39 C 0.39142(17) -0.7022(2) 0.14192(17) 0.0411(11) Uani 1 1 d . . .
H39 H 0.4103 -0.7002 0.1776 0.049 Uiso 1 1 calc R . .
C53 C 0.54932(14) -0.2157(2) 0.04097(16) 0.0328(9) Uani 1 1 d . . .
H53 H 0.5442 -0.2570 0.0170 0.039 Uiso 1 1 calc R . .
C10 C 0.62578(14) -0.7174(2) -0.02633(14) 0.0302(9) Uani 1 1 d . . .
B2 B 0.47271(18) -0.6635(3) 0.12568(17) 0.0321(10) Uani 1 1 d . . .
C38 C 0.34215(18) -0.7244(3) 0.12611(19) 0.0465(12) Uani 1 1 d . . .
H38 H 0.3280 -0.7382 0.1510 0.056 Uiso 1 1 calc R . .
C40 C 0.49176(16) -0.6234(2) 0.18231(15) 0.0383(10) Uani 1 1 d . . .
C63 C 0.64466(16) -0.3696(3) 0.20820(16) 0.0407(11) Uani 1 1 d . . .
H63 H 0.6726 -0.3825 0.1993 0.049 Uiso 1 1 calc R . .
C36 C 0.33499(17) -0.7064(2) 0.03895(18) 0.0445(11) Uani 1 1 d . . .
H36 H 0.3155 -0.7070 0.0034 0.053 Uiso 1 1 calc R . .
C47 C 0.69531(14) -0.2701(2) 0.13620(14) 0.0300(9) Uani 1 1 d . . .
H47 H 0.6877 -0.2294 0.1552 0.036 Uiso 1 1 calc R . .
C44 C 0.5037(3) -0.5125(3) 0.2387(2) 0.088(2) Uani 1 1 d . . .
H44 H 0.5028 -0.4578 0.2422 0.106 Uiso 1 1 calc R . .
C57 C 0.58466(15) -0.1660(2) 0.12548(19) 0.0422(11) Uani 1 1 d . . .
H57 H 0.6042 -0.1723 0.1607 0.051 Uiso 1 1 calc R . .
C62 C 0.64545(17) -0.3882(3) 0.25642(16) 0.0457(11) Uani 1 1 d . . .
H62 H 0.6732 -0.4146 0.2796 0.055 Uiso 1 1 calc R . .
C23 C 0.68685(17) -0.7340(2) 0.08945(16) 0.0427(11) Uani 1 1 d . . .
H23 H 0.6758 -0.7770 0.0669 0.051 Uiso 1 1 calc R . .
C37 C 0.31392(17) -0.7268(2) 0.0753(2) 0.0485(12) Uani 1 1 d . . .
H37 H 0.2802 -0.7421 0.0647 0.058 Uiso 1 1 calc R . .
C56 C 0.56365(17) -0.0941(2) 0.1083(2) 0.0536(13) Uani 1 1 d . . .
H56 H 0.5691 -0.0522 0.1318 0.064 Uiso 1 1 calc R . .
B4 B 0.93110(17) -0.3779(2) 0.33566(16) 0.0265(10) Uani 1 1 d . . .
C14 C 0.56211(16) -0.8064(2) -0.07904(15) 0.0356(10) Uani 1 1 d . . .
H14 H 0.5282 -0.8208 -0.0930 0.043 Uiso 1 1 calc R . .
C16 C 0.67395(16) -0.5822(2) -0.01497(19) 0.0428(11) Uani 1 1 d . . .
C61 C 0.60655(16) -0.3692(3) 0.27128(15) 0.0413(11) Uani 1 1 d . . .
H61 H 0.6068 -0.3821 0.3046 0.050 Uiso 1 1 calc R . .
C21 C 0.6515(2) -0.5252(3) -0.0500(3) 0.0688(17) Uani 1 1 d . . .
H21 H 0.6169 -0.5178 -0.0593 0.083 Uiso 1 1 calc R . .
C31 C 0.56179(17) -0.8755(2) 0.12720(16) 0.0412(10) Uani 1 1 d . . .
H31 H 0.5811 -0.9205 0.1286 0.049 Uiso 1 1 calc R . .
C59 C 0.56592(17) -0.3149(3) 0.18773(16) 0.0492(12) Uani 1 1 d . . .
H59 H 0.5374 -0.2910 0.1641 0.059 Uiso 1 1 calc R . .
C55 C 0.53523(17) -0.0830(2) 0.0578(2) 0.0535(14) Uani 1 1 d . . .
H55 H 0.5205 -0.0340 0.0463 0.064 Uiso 1 1 calc R . .
C26 C 0.7225(2) -0.6144(3) 0.1550(2) 0.0684(16) Uani 1 1 d . . .
H26 H 0.7358 -0.5720 0.1774 0.082 Uiso 1 1 calc R . .
C30 C 0.57509(17) -0.8055(3) 0.11244(18) 0.0471(11) Uani 1 1 d . . .
H30 H 0.6039 -0.8022 0.1035 0.057 Uiso 1 1 calc R . .
C24 C 0.71356(18) -0.7482(3) 0.14056(18) 0.0474(12) Uani 1 1 d . . .
H24 H 0.7200 -0.8002 0.1523 0.057 Uiso 1 1 calc R . .
C25 C 0.73055(18) -0.6898(3) 0.17399(18) 0.0533(13) Uani 1 1 d . . .
H25 H 0.7475 -0.6996 0.2095 0.064 Uiso 1 1 calc R . .
C45 C 0.4896(2) -0.5449(3) 0.19045(18) 0.0656(16) Uani 1 1 d . . .
H45 H 0.4778 -0.5117 0.1615 0.079 Uiso 1 1 calc R . .
C18 C 0.7510(2) -0.5399(4) -0.0250(2) 0.0677(17) Uani 1 1 d . . .
H18 H 0.7859 -0.5450 -0.0153 0.081 Uiso 1 1 calc R . .
C17 C 0.72507(18) -0.5875(3) -0.0019(2) 0.0601(14) Uani 1 1 d . . .
H17 H 0.7429 -0.6242 0.0233 0.072 Uiso 1 1 calc R . .
C19 C 0.7267(2) -0.4871(3) -0.0608(3) 0.0740(19) Uani 1 1 d . . .
H19 H 0.7439 -0.4569 -0.0777 0.089 Uiso 1 1 calc R . .
C60 C 0.56689(18) -0.3307(4) 0.23680(18) 0.0617(15) Uani 1 1 d . . .
H60 H 0.5401 -0.3150 0.2468 0.074 Uiso 1 1 calc R . .
C41 C 0.5115(3) -0.6667(3) 0.22605(18) 0.088(2) Uani 1 1 d . . .
H41 H 0.5167 -0.7205 0.2229 0.105 Uiso 1 1 calc R . .
C27 C 0.6956(2) -0.6007(3) 0.1043(2) 0.0661(15) Uani 1 1 d . . .
H27 H 0.6905 -0.5488 0.0923 0.079 Uiso 1 1 calc R . .
C20 C 0.6772(2) -0.4780(3) -0.0723(3) 0.081(2) Uani 1 1 d . . .
H20 H 0.6600 -0.4389 -0.0958 0.097 Uiso 1 1 calc R . .
C43 C 0.5189(3) -0.5582(3) 0.2813(2) 0.089(2) Uani 1 1 d . . .
H43 H 0.5254 -0.5368 0.3145 0.106 Uiso 1 1 calc R . .
C42 C 0.5244(3) -0.6349(3) 0.2749(2) 0.114(3) Uani 1 1 d . . .
H42 H 0.5372 -0.6674 0.3042 0.137 Uiso 1 1 calc R . .
N6 N 0.97804(11) -0.41143(17) 0.53489(11) 0.0212(6) Uani 1 1 d . . .
N5 N 0.97363(11) -0.44141(17) 0.43239(11) 0.0237(7) Uani 1 1 d . . .
N4 N 0.93278(13) -0.54722(18) 0.48442(11) 0.0262(7) Uani 1 1 d . . .
C5 C 0.95589(13) -0.4137(2) 0.39311(14) 0.0225(8) Uani 1 1 d . . .
C79 C 0.77668(16) -0.4664(2) 0.26649(15) 0.0350(10) Uani 1 1 d . . .
H79 H 0.7438 -0.4852 0.2515 0.042 Uiso 1 1 calc R . .
C70 C 0.96661(14) -0.4065(2) 0.30433(13) 0.0259(8) Uani 1 1 d . . .
C100 C 0.97541(14) -0.2275(2) 0.59192(14) 0.0276(9) Uani 1 1 d . . .
C102 C 1.00726(17) -0.0955(2) 0.59770(16) 0.0387(10) Uani 1 1 d . . .
H102 H 1.0022 -0.0429 0.5870 0.046 Uiso 1 1 calc R . .
C76 C 0.87509(14) -0.4126(2) 0.31114(13) 0.0258(8) Uani 1 1 d . . .
C101 C 0.96973(15) -0.1495(2) 0.57700(15) 0.0325(9) Uani 1 1 d . . .
H101 H 0.9394 -0.1330 0.5520 0.039 Uiso 1 1 calc R . .
C112 C 0.88870(14) -0.2590(2) 0.51622(14) 0.0266(8) Uani 1 1 d . . .
C77 C 0.84824(15) -0.4056(2) 0.25865(14) 0.0284(9) Uani 1 1 d . . .
H77 H 0.8637 -0.3820 0.2374 0.034 Uiso 1 1 calc R . .
C106 C 0.90893(14) -0.3272(2) 0.60761(13) 0.0263(8) Uani 1 1 d . . .
C116 C 0.81403(15) -0.1808(2) 0.48085(15) 0.0340(9) Uani 1 1 d . . .
H116 H 0.7885 -0.1514 0.4863 0.041 Uiso 1 1 calc R . .
C94 C 0.79911(15) -0.5332(2) 0.44485(15) 0.0327(9) Uani 1 1 d . . .
C78 C 0.79982(15) -0.4317(2) 0.23619(14) 0.0303(9) Uani 1 1 d . . .
H78 H 0.7828 -0.4258 0.2003 0.036 Uiso 1 1 calc R . .
C107 C 0.90414(14) -0.2812(2) 0.64690(14) 0.0297(9) Uani 1 1 d . . .
H107 H 0.9191 -0.2314 0.6527 0.036 Uiso 1 1 calc R . .
C99 C 0.80891(15) -0.4540(2) 0.45068(14) 0.0307(9) Uani 1 1 d . . .
H99 H 0.8408 -0.4374 0.4723 0.037 Uiso 1 1 calc R . .
C65 C 0.89098(16) -0.2379(2) 0.31277(14) 0.0323(9) Uani 1 1 d . . .
H65 H 0.8616 -0.2630 0.2917 0.039 Uiso 1 1 calc R . .
C64 C 0.93128(15) -0.2835(2) 0.34051(13) 0.0271(9) Uani 1 1 d . . .
C71 C 0.96623(14) -0.3656(2) 0.26064(14) 0.0292(9) Uani 1 1 d . . .
H71 H 0.9462 -0.3206 0.2506 0.035 Uiso 1 1 calc R . .
C113 C 0.88898(15) -0.2657(2) 0.46597(15) 0.0318(9) Uani 1 1 d . . .
H113 H 0.9145 -0.2946 0.4601 0.038 Uiso 1 1 calc R . .
C111 C 0.88733(14) -0.4005(2) 0.60187(14) 0.0307(9) Uani 1 1 d . . .
H111 H 0.8903 -0.4339 0.5760 0.037 Uiso 1 1 calc R . .
C74 C 1.02516(15) -0.4954(2) 0.28857(14) 0.0345(10) Uani 1 1 d . . .
H74 H 1.0455 -0.5400 0.2986 0.041 Uiso 1 1 calc R . .
C105 C 1.02060(14) -0.2475(2) 0.62987(14) 0.0293(9) Uani 1 1 d . . .
H105 H 1.0256 -0.2994 0.6420 0.035 Uiso 1 1 calc R . .
C95 C 0.75113(16) -0.5541(2) 0.41324(17) 0.0378(10) Uani 1 1 d . . .
H95 H 0.7430 -0.6075 0.4081 0.045 Uiso 1 1 calc R . .
C6 C 0.95946(14) -0.3628(2) 0.54836(13) 0.0275(9) Uani 1 1 d . . .
C115 C 0.81526(16) -0.1884(2) 0.43170(15) 0.0365(10) Uani 1 1 d . . .
H115 H 0.7907 -0.1646 0.4033 0.044 Uiso 1 1 calc R . .
C81 C 0.85012(15) -0.4469(2) 0.34034(14) 0.0320(9) Uani 1 1 d . . .
H81 H 0.8667 -0.4524 0.3763 0.038 Uiso 1 1 calc R . .
C110 C 0.86162(15) -0.4264(2) 0.63264(15) 0.0338(9) Uani 1 1 d . . .
H110 H 0.8476 -0.4769 0.6279 0.041 Uiso 1 1 calc R . .
C96 C 0.71537(16) -0.4998(2) 0.38940(16) 0.0348(9) Uani 1 1 d . . .
H96 H 0.6831 -0.5161 0.3687 0.042 Uiso 1 1 calc R . .
C117 C 0.84999(14) -0.2162(2) 0.52195(14) 0.0296(9) Uani 1 1 d . . .
H117 H 0.8482 -0.2110 0.5552 0.036 Uiso 1 1 calc R . .
C108 C 0.87843(15) -0.3057(2) 0.67752(15) 0.0360(10) Uani 1 1 d . . .
H108 H 0.8757 -0.2727 0.7037 0.043 Uiso 1 1 calc R . .
C4 C 0.89489(19) -0.5671(2) 0.47924(14) 0.0319(10) Uani 1 1 d . . .
C82 C 0.83273(15) -0.6768(2) 0.43786(17) 0.0374(10) Uani 1 1 d . . .
C98 C 0.77379(15) -0.3988(2) 0.42612(15) 0.0331(9) Uani 1 1 d . . .
H98 H 0.7821 -0.3453 0.4302 0.040 Uiso 1 1 calc R . .
C103 C 1.05176(16) -0.1181(2) 0.63362(16) 0.0361(10) Uani 1 1 d . . .
H103 H 1.0778 -0.0816 0.6469 0.043 Uiso 1 1 calc R . .
C75 C 0.99650(15) -0.4718(2) 0.31710(14) 0.0314(9) Uani 1 1 d . . .
H75 H 0.9975 -0.5013 0.3462 0.038 Uiso 1 1 calc R . .
C73 C 1.02392(15) -0.4538(2) 0.24578(15) 0.0357(10) Uani 1 1 d . . .
H73 H 1.0434 -0.4697 0.2262 0.043 Uiso 1 1 calc R . .
C72 C 0.99422(15) -0.3890(2) 0.23159(15) 0.0345(10) Uani 1 1 d . . .
H72 H 0.9929 -0.3604 0.2020 0.041 Uiso 1 1 calc R . .
C88 C 0.84149(17) -0.6164(2) 0.53151(18) 0.0420(11) Uani 1 1 d . . .
C114 C 0.85281(16) -0.2311(2) 0.42478(15) 0.0368(10) Uani 1 1 d . . .
H114 H 0.8539 -0.2369 0.3912 0.044 Uiso 1 1 calc R . .
C93 C 0.88442(19) -0.6178(2) 0.57580(17) 0.0448(11) Uani 1 1 d . . .
H93 H 0.9152 -0.6071 0.5719 0.054 Uiso 1 1 calc R . .
C69 C 0.97320(17) -0.2434(2) 0.37148(17) 0.0412(10) Uani 1 1 d . . .
H69 H 1.0016 -0.2718 0.3917 0.049 Uiso 1 1 calc R . .
C97 C 0.72665(16) -0.4214(2) 0.39567(15) 0.0358(10) Uani 1 1 d . . .
H97 H 0.7022 -0.3838 0.3792 0.043 Uiso 1 1 calc R . .
C109 C 0.85664(15) -0.3784(2) 0.67018(15) 0.0367(10) Uani 1 1 d . . .
H109 H 0.8384 -0.3950 0.6908 0.044 Uiso 1 1 calc R . .
C86 C 0.82086(19) -0.8153(3) 0.42206(19) 0.0542(13) Uani 1 1 d . . .
H86 H 0.8157 -0.8650 0.4340 0.065 Uiso 1 1 calc R . .
C104 C 1.05824(16) -0.1940(2) 0.65026(16) 0.0378(10) Uani 1 1 d . . .
H104 H 1.0885 -0.2096 0.6757 0.045 Uiso 1 1 calc R . .
C89 C 0.7974(2) -0.6327(3) 0.5398(2) 0.0585(14) Uani 1 1 d . . .
H89 H 0.7669 -0.6332 0.5117 0.070 Uiso 1 1 calc R . .
C80 C 0.80165(15) -0.4734(2) 0.31830(15) 0.0367(10) Uani 1 1 d . . .
H80 H 0.7857 -0.4965 0.3393 0.044 Uiso 1 1 calc R . .
C68 C 0.97431(19) -0.1623(3) 0.37344(18) 0.0498(12) Uani 1 1 d . . .
H68 H 1.0033 -0.1364 0.3947 0.060 Uiso 1 1 calc R . .
C83 C 0.8347(2) -0.6715(3) 0.3881(2) 0.0581(14) Uani 1 1 d . . .
H83 H 0.8396 -0.6220 0.3758 0.070 Uiso 1 1 calc R . .
C66 C 0.89178(18) -0.1575(2) 0.31453(15) 0.0402(11) Uani 1 1 d . . .
H66 H 0.8634 -0.1287 0.2949 0.048 Uiso 1 1 calc R . .
C67 C 0.93367(18) -0.1201(2) 0.34477(16) 0.0420(11) Uani 1 1 d . . .
H67 H 0.9346 -0.0650 0.3459 0.050 Uiso 1 1 calc R . .
C85 C 0.82477(19) -0.8079(3) 0.3750(2) 0.0545(13) Uani 1 1 d . . .
H85 H 0.8240 -0.8525 0.3547 0.065 Uiso 1 1 calc R . .
C90 C 0.7984(3) -0.6485(3) 0.5902(3) 0.0737(19) Uani 1 1 d . . .
H90 H 0.7683 -0.6588 0.5955 0.088 Uiso 1 1 calc R . .
C91 C 0.8419(3) -0.6493(3) 0.6313(2) 0.0664(16) Uani 1 1 d . . .
H91 H 0.8421 -0.6609 0.6647 0.080 Uiso 1 1 calc R . .
C84 C 0.8299(2) -0.7344(3) 0.3568(2) 0.0646(15) Uani 1 1 d . . .
H84 H 0.8300 -0.7280 0.3229 0.077 Uiso 1 1 calc R . .
C87 C 0.82434(18) -0.7504(3) 0.45292(18) 0.0496(12) Uani 1 1 d . . .
H87 H 0.8209 -0.7568 0.4854 0.060 Uiso 1 1 calc R . .
C92 C 0.8848(2) -0.6334(3) 0.62377(19) 0.0569(14) Uani 1 1 d . . .
H92 H 0.9151 -0.6330 0.6521 0.068 Uiso 1 1 calc R . .
N8 N 0.89227(13) -0.61057(19) 0.17517(12) 0.0373(8) Uani 1 1 d . . .
C214 C 0.8721(2) -0.6222(3) 0.25696(19) 0.0563(13) Uani 1 1 d . . .
C211 C 0.9770(2) -0.6693(3) 0.2299(2) 0.0628(15) Uani 1 1 d . . .
C217 C 0.8860(2) -0.4820(3) 0.12637(19) 0.0566(13) Uani 1 1 d . . .
C208 C 0.8403(2) -0.6649(3) 0.08614(19) 0.0668(16) Uani 1 1 d . . .
C213 C 0.9265(2) -0.6817(3) 0.1891(2) 0.0473(16) Uani 0.75 1 d P A 1
C212 C 0.9502(8) -0.611(2) 0.2081(9) 0.102(11) Uani 0.25 1 d P A 2
C209 C 0.8419(2) -0.6375(3) 0.1377(2) 0.0403(14) Uani 0.75 1 d P A 1
C210 C 0.8874(9) -0.6553(12) 0.1307(9) 0.065(6) Uani 0.25 1 d P A 2
C218 C 0.9155(2) -0.5534(3) 0.1474(2) 0.0470(15) Uani 0.75 1 d P A 1
C219 C 0.8818(9) -0.5258(10) 0.1700(6) 0.057(6) Uani 0.25 1 d P A 2
C215 C 0.8875(2) -0.5721(3) 0.2205(2) 0.0410(14) Uani 0.75 1 d P A 1
C216 C 0.8651(10) -0.6484(15) 0.2097(7) 0.078(8) Uani 0.25 1 d P A 2
N1S N 0.6482(3) -0.8362(6) -0.2542(3) 0.108(3) Uani 0.75 1 d P B 1
C2S C 0.6318(3) -0.8844(5) -0.2840(4) 0.085(3) Uani 0.75 1 d P B 1
C207 C 0.69425(19) -0.0602(3) 0.09837(19) 0.0519(13) Uani 1 1 d . . .
H20A H 0.6622 -0.0564 0.1037 0.062 Uiso 1 1 calc R . .
H20B H 0.7068 -0.1136 0.1076 0.062 Uiso 1 1 calc R . .
N9 N 0.65120(19) -0.6187(3) -0.20186(18) 0.0443(12) Uani 0.75 1 d P C 1
C200 C 0.62726(18) -0.0991(3) -0.0442(2) 0.0558(13) Uani 1 1 d . . .
H20C H 0.6101 -0.0495 -0.0545 0.084 Uiso 1 1 calc R . .
H20D H 0.6043 -0.1417 -0.0595 0.084 Uiso 1 1 calc R . .
H20E H 0.6553 -0.1017 -0.0562 0.084 Uiso 1 1 calc R . .
C206 C 0.7301(2) -0.0048(3) 0.13476(19) 0.0594(14) Uani 1 1 d . . .
H20F H 0.7619 -0.0070 0.1296 0.089 Uiso 1 1 calc R . .
H20G H 0.7348 -0.0193 0.1702 0.089 Uiso 1 1 calc R . .
H20H H 0.7168 0.0480 0.1282 0.089 Uiso 1 1 calc R . .
N4S N 0.9214(2) -0.8955(3) 0.52548(18) 0.0799(15) Uani 1 1 d . . .
C225 C 0.6900(3) -0.6451(4) -0.1500(2) 0.0541(17) Uani 0.75 1 d P C 1
C3S C 0.8358(2) -0.5311(3) -0.2453(2) 0.0691(15) Uiso 1 1 d . . .
C9S C 0.7524(2) -0.2574(3) 0.2875(2) 0.0603(14) Uani 1 1 d . . .
H9S1 H 0.7706 -0.2954 0.2748 0.090 Uiso 1 1 calc R . .
H9S2 H 0.7182 -0.2748 0.2792 0.090 Uiso 1 1 calc R . .
H9S3 H 0.7683 -0.2523 0.3248 0.090 Uiso 1 1 calc R . .
C1S C 0.6091(3) -0.9424(5) -0.3243(4) 0.093(3) Uani 0.75 1 d P B 1
H1S1 H 0.5773 -0.9229 -0.3477 0.139 Uiso 0.75 1 calc PR B 1
H1S2 H 0.6039 -0.9907 -0.3084 0.139 Uiso 0.75 1 calc PR B 1
H1S3 H 0.6311 -0.9522 -0.3436 0.139 Uiso 0.75 1 calc PR B 1
C8S C 0.9342(2) -0.8417(3) 0.50841(19) 0.0609(14) Uani 1 1 d . . .
C10S C 0.7528(3) -0.1847(4) 0.2640(2) 0.083(2) Uani 1 1 d . . .
N3S N 0.8213(3) -1.0068(3) 0.3672(3) 0.099(2) Uani 1 1 d . . .
C227 C 0.6687(4) -0.6403(6) -0.2455(3) 0.061(2) Uani 0.75 1 d P C 1
C6S C 0.8562(4) -1.0220(3) 0.4032(3) 0.088(3) Uani 1 1 d . . .
C223 C 0.6482(3) -0.5301(4) -0.1956(3) 0.0595(18) Uani 0.75 1 d P C 1
C4S C 0.8354(4) -0.6138(6) -0.2509(4) 0.041(3) Uiso 0.50 1 d P D 1
C224 C 0.7001(3) -0.7330(4) -0.1470(3) 0.0616(19) Uani 0.75 1 d P C 1
C5S C 0.8993(3) -1.0430(4) 0.4472(3) 0.094(2) Uani 1 1 d . . .
H5S1 H 0.9095 -1.0959 0.4427 0.141 Uiso 1 1 calc R . .
H5S2 H 0.8912 -1.0403 0.4784 0.141 Uiso 1 1 calc R . .
H5S3 H 0.9264 -1.0070 0.4500 0.141 Uiso 1 1 calc R . .
N5S N 0.7536(3) -0.1270(4) 0.2441(2) 0.126(3) Uani 1 1 d . . .
N2S N 0.8321(3) -0.6801(5) -0.2548(3) 0.0473(19) Uiso 0.50 1 d P D 1
C226 C 0.7168(3) -0.6005(4) -0.2431(3) 0.0614(18) Uani 0.75 1 d P C 1
C220 C 0.5818(2) -0.6546(4) -0.1684(3) 0.0570(18) Uani 0.75 1 d P C 1
C222 C 0.6167(3) -0.4892(5) -0.2452(3) 0.080(2) Uani 0.75 1 d P C 1
N7 N 0.68480(13) -0.04814(19) 0.04139(14) 0.0382(8) Uani 1 1 d . . .
C205 C 0.73241(15) -0.0603(2) 0.03001(15) 0.0329(9) Uani 1 1 d . . .
H20I H 0.7255 -0.0483 -0.0066 0.039 Uiso 1 1 calc R . .
H20J H 0.7574 -0.0227 0.0506 0.039 Uiso 1 1 calc R . .
C204 C 0.75444(16) -0.1403(2) 0.04083(17) 0.0407(10) Uani 1 1 d . . .
H20K H 0.7614 -0.1532 0.0770 0.061 Uiso 1 1 calc R . .
H20L H 0.7853 -0.1418 0.0336 0.061 Uiso 1 1 calc R . .
H20M H 0.7310 -0.1780 0.0190 0.061 Uiso 1 1 calc R . .
C203 C 0.66847(16) 0.0342(2) 0.02545(17) 0.0375(10) Uani 1 1 d . . .
H20N H 0.6955 0.0697 0.0450 0.045 Uiso 1 1 calc R . .
H20O H 0.6637 0.0401 -0.0114 0.045 Uiso 1 1 calc R . .
C201 C 0.64549(17) -0.1059(2) 0.0127(2) 0.0470(12) Uani 1 1 d . . .
H20P H 0.6589 -0.1588 0.0222 0.056 Uiso 1 1 calc R . .
H20Q H 0.6170 -0.1000 0.0243 0.056 Uiso 1 1 calc R . .
C221 C 0.5998(4) -0.6588(6) -0.2105(4) 0.060(3) Uani 0.75 1 d P C 1
C202 C 0.62155(18) 0.0593(3) 0.03339(19) 0.0484(12) Uani 1 1 d . . .
H20R H 0.5945 0.0241 0.0148 0.073 Uiso 1 1 calc R . .
H20S H 0.6131 0.1121 0.0204 0.073 Uiso 1 1 calc R . .
H20T H 0.6266 0.0579 0.0701 0.073 Uiso 1 1 calc R . .
C7S C 0.9503(2) -0.7754(3) 0.48710(18) 0.0511(12) Uani 1 1 d . . .
H7S1 H 0.9865 -0.7752 0.4985 0.077 Uiso 1 1 calc R . .
H7S2 H 0.9389 -0.7279 0.4987 0.077 Uiso 1 1 calc R . .
H7S3 H 0.9365 -0.7780 0.4495 0.077 Uiso 1 1 calc R . .
N10 N 0.6592(5) -0.7423(8) -0.2120(5) 0.036(3) Uani 0.25 1 d P E 2
C230 C 0.7373(7) -0.8236(10) -0.1980(8) 0.051(5) Uani 0.25 1 d P E 2
C231 C 0.7035(7) -0.7841(11) -0.1746(6) 0.046(5) Uani 0.25 1 d P E 2
C235 C 0.6276(8) -0.7140(12) -0.1828(8) 0.055(5) Uani 0.25 1 d P E 2
N6S N 0.6495(5) -0.4929(8) -0.2961(5) 0.035(3) Uani 0.25 1 d P F 2
C12S C 0.6447(6) -0.4465(10) -0.2703(6) 0.033(4) Uiso 0.25 1 d P F 2
C11S C 0.6374(7) -0.3875(11) -0.2366(6) 0.046(5) Uani 0.25 1 d P F 2
H11A H 0.6048 -0.3942 -0.2337 0.070 Uiso 0.25 1 calc PR F 2
H11B H 0.6394 -0.3361 -0.2507 0.070 Uiso 0.25 1 calc PR F 2
H11C H 0.6631 -0.3924 -0.2025 0.070 Uiso 0.25 1 calc PR F 2
C228 C 0.6155(8) -0.8685(13) -0.2427(10) 0.070(7) Uani 0.25 1 d P E 2
C229 C 0.6298(8) -0.7810(11) -0.2557(12) 0.074(8) Uani 0.25 1 d P E 2
C232 C 0.7055(6) -0.6085(10) -0.1918(6) 0.041(4) Uani 0.25 1 d P E 2
C233 C 0.6777(12) -0.6811(16) -0.2363(12) 0.066(8) Uani 0.25 1 d P E 2
N2SA N 0.8031(5) -0.6737(7) -0.2517(5) 0.093(3) Uiso 0.50 1 d P D 2
C4SA C 0.8167(5) -0.6093(7) -0.2481(5) 0.057(3) Uiso 0.50 1 d P D 2
C23B C 0.592(3) -0.648(5) -0.225(3) 0.08(3) Uiso 0.13 1 d P E 2
C23C C 0.6335(18) -0.635(3) -0.1604(19) 0.072(13) Uiso 0.13 1 d P E 2

loop_
_atom_site_aniso_label
_atom_site_aniso_U_11
_atom_site_aniso_U_22
_atom_site_aniso_U_33
_atom_site_aniso_U_23
_atom_site_aniso_U_13
_atom_site_aniso_U_12
Cr1 0.0246(5) 0.0167(4) 0.0210(4) 0.0018(3) 0.0073(4) -0.0003(3)
Cr2 0.0305(5) 0.0185(4) 0.0170(4) 0.0006(3) 0.0117(4) 0.0039(3)
N3 0.0287(18) 0.0210(16) 0.0249(16) 0.0031(14) 0.0101(14) 0.0010(14)
N2 0.0237(17) 0.0180(15) 0.0173(15) 0.0017(13) 0.0060(13) 0.0002(12)
C51 0.034(2) 0.033(2) 0.028(2) -0.0003(17) 0.0131(18) -0.0050(18)
N1 0.0282(19) 0.0214(16) 0.0232(17) 0.0015(13) 0.0069(14) -0.0042(15)
C1 0.035(2) 0.022(2) 0.027(2) 0.0024(16) 0.0123(18) -0.0030(19)
C52 0.022(2) 0.024(2) 0.047(3) 0.0002(18) 0.0125(19) -0.0042(16)
C46 0.033(2) 0.0212(19) 0.0227(19) 0.0046(15) 0.0115(17) -0.0019(16)
B3 0.029(2) 0.020(2) 0.030(2) -0.0030(18) 0.0098(19) -0.0012(18)
C3 0.028(2) 0.0181(18) 0.0251(19) 0.0073(16) 0.0137(17) 0.0036(17)
C48 0.034(2) 0.030(2) 0.041(2) 0.0093(18) 0.0106(19) -0.0077(18)
C33 0.040(2) 0.028(2) 0.030(2) 0.0004(17) 0.0119(19) -0.0016(18)
C35 0.037(2) 0.027(2) 0.036(2) 0.0024(17) 0.0180(19) -0.0039(18)
C58 0.027(2) 0.0236(19) 0.032(2) -0.0072(16) 0.0114(18) -0.0027(16)
C15 0.032(2) 0.025(2) 0.051(3) -0.0005(18) 0.014(2) 0.0027(18)
C34 0.044(2) 0.022(2) 0.034(2) 0.0029(16) 0.020(2) 0.0003(17)
B6 0.036(3) 0.027(2) 0.025(2) -0.0042(18) 0.018(2) 0.0021(19)
C13 0.044(3) 0.026(2) 0.031(2) 0.0001(17) 0.0095(19) -0.0004(19)
C28 0.038(2) 0.030(2) 0.0206(19) -0.0005(16) 0.0081(17) -0.0033(18)
C2 0.027(2) 0.028(2) 0.033(2) -0.0062(19) 0.0037(18) 0.0018(17)
C49 0.030(2) 0.041(2) 0.040(2) 0.0148(19) 0.0174(19) 0.0037(19)
C32 0.052(3) 0.026(2) 0.034(2) 0.0031(17) 0.013(2) -0.002(2)
B5 0.036(3) 0.031(3) 0.046(3) 0.004(2) 0.023(2) -0.001(2)
C29 0.042(3) 0.029(2) 0.053(3) 0.0084(19) 0.021(2) -0.0009(19)
C11 0.032(2) 0.028(2) 0.030(2) 0.0043(17) 0.0098(18) 0.0020(17)
B1 0.029(3) 0.027(2) 0.048(3) -0.001(2) 0.012(2) 0.006(2)
C54 0.028(2) 0.036(3) 0.059(3) 0.020(2) 0.015(2) 0.0019(19)
C22 0.024(2) 0.034(2) 0.050(3) -0.008(2) 0.0059(19) 0.0043(18)
C12 0.034(2) 0.030(2) 0.034(2) 0.0013(17) 0.0139(19) 0.0040(18)
C50 0.040(3) 0.037(2) 0.039(2) 0.0010(19) 0.021(2) 0.001(2)
C39 0.051(3) 0.038(2) 0.040(2) 0.0052(19) 0.024(2) -0.004(2)
C53 0.029(2) 0.026(2) 0.048(3) 0.0064(18) 0.019(2) -0.0010(17)
C10 0.034(2) 0.025(2) 0.032(2) 0.0047(16) 0.0122(18) 0.0019(17)
B2 0.040(3) 0.027(2) 0.030(2) 0.0031(19) 0.014(2) -0.003(2)
C38 0.053(3) 0.038(3) 0.063(3) 0.011(2) 0.039(3) 0.004(2)
C40 0.050(3) 0.030(2) 0.032(2) 0.0007(18) 0.010(2) 0.0018(19)
C63 0.035(2) 0.057(3) 0.036(2) 0.011(2) 0.020(2) 0.010(2)
C36 0.044(3) 0.037(2) 0.048(3) 0.006(2) 0.010(2) -0.007(2)
C47 0.038(2) 0.0216(19) 0.033(2) 0.0046(16) 0.0152(18) -0.0005(17)
C44 0.143(6) 0.052(3) 0.049(3) -0.016(3) 0.008(4) 0.045(4)
C57 0.031(2) 0.029(2) 0.061(3) -0.007(2) 0.010(2) -0.0012(18)
C62 0.043(3) 0.064(3) 0.034(2) 0.013(2) 0.018(2) 0.010(2)
C23 0.056(3) 0.032(2) 0.036(2) -0.0034(19) 0.011(2) 0.002(2)
C37 0.039(3) 0.031(2) 0.079(4) 0.012(2) 0.024(3) 0.000(2)
C56 0.035(3) 0.024(2) 0.096(4) -0.010(2) 0.016(3) -0.002(2)
B4 0.036(3) 0.023(2) 0.023(2) 0.0021(17) 0.014(2) 0.0028(19)
C14 0.033(2) 0.031(2) 0.038(2) -0.0002(18) 0.0076(19) -0.0012(18)
C16 0.032(2) 0.032(2) 0.072(3) -0.012(2) 0.027(2) -0.0046(19)
C61 0.042(3) 0.062(3) 0.021(2) -0.006(2) 0.013(2) -0.001(2)
C21 0.060(3) 0.043(3) 0.125(5) 0.030(3) 0.059(4) 0.013(3)
C31 0.049(3) 0.033(2) 0.043(3) 0.0045(19) 0.018(2) 0.009(2)
C59 0.038(3) 0.081(4) 0.027(2) -0.003(2) 0.009(2) 0.017(2)
C55 0.034(3) 0.022(2) 0.108(4) 0.013(3) 0.029(3) 0.0030(19)
C26 0.076(4) 0.063(4) 0.054(3) -0.022(3) 0.007(3) -0.007(3)
C30 0.045(3) 0.045(3) 0.059(3) 0.009(2) 0.028(2) 0.006(2)
C24 0.056(3) 0.037(2) 0.050(3) -0.003(2) 0.020(2) 0.006(2)
C25 0.050(3) 0.062(3) 0.040(3) -0.013(2) 0.006(2) 0.006(2)
C45 0.109(5) 0.038(3) 0.036(3) -0.003(2) 0.009(3) 0.027(3)
C18 0.049(3) 0.087(4) 0.081(4) -0.045(4) 0.041(3) -0.031(3)
C17 0.043(3) 0.076(4) 0.067(3) -0.028(3) 0.026(3) -0.015(3)
C19 0.085(5) 0.037(3) 0.136(6) -0.020(3) 0.084(5) -0.021(3)
C60 0.041(3) 0.112(5) 0.039(3) -0.008(3) 0.022(2) 0.016(3)
C41 0.183(7) 0.031(3) 0.031(3) -0.002(2) 0.016(3) 0.006(3)
C27 0.084(4) 0.041(3) 0.060(3) -0.007(2) 0.007(3) 0.003(3)
C20 0.095(5) 0.043(3) 0.143(6) 0.025(3) 0.088(5) 0.010(3)
C43 0.132(6) 0.066(4) 0.035(3) -0.019(3) -0.011(3) 0.052(4)
C42 0.222(9) 0.055(4) 0.030(3) 0.001(3) 0.000(4) 0.040(5)
N6 0.0273(17) 0.0156(15) 0.0227(16) 0.0034(12) 0.0115(14) 0.0019(13)
N5 0.0312(18) 0.0222(16) 0.0201(17) -0.0012(13) 0.0120(14) 0.0015(13)
N4 0.035(2) 0.0262(17) 0.0206(16) 0.0049(13) 0.0144(15) 0.0108(16)
C5 0.029(2) 0.0206(18) 0.023(2) -0.0039(16) 0.0160(17) -0.0014(16)
C79 0.034(2) 0.034(2) 0.038(2) -0.0038(18) 0.014(2) 0.0002(18)
C70 0.032(2) 0.027(2) 0.0195(19) -0.0031(15) 0.0092(16) -0.0025(17)
C100 0.037(2) 0.029(2) 0.023(2) -0.0036(16) 0.0194(18) 0.0018(17)
C102 0.055(3) 0.027(2) 0.044(3) -0.0059(19) 0.029(2) -0.007(2)
C76 0.038(2) 0.0217(19) 0.022(2) -0.0001(15) 0.0158(17) 0.0039(16)
C101 0.039(2) 0.027(2) 0.038(2) -0.0034(17) 0.0205(19) 0.0001(18)
C112 0.037(2) 0.0203(19) 0.028(2) -0.0013(15) 0.0177(18) -0.0022(16)
C77 0.041(2) 0.024(2) 0.025(2) 0.0028(16) 0.0167(18) 0.0051(17)
C106 0.032(2) 0.026(2) 0.0225(19) 0.0016(15) 0.0127(17) 0.0014(16)
C116 0.035(2) 0.029(2) 0.040(2) -0.0038(18) 0.015(2) 0.0054(18)
C94 0.036(2) 0.032(2) 0.038(2) 0.0006(18) 0.023(2) -0.0019(18)
C78 0.036(2) 0.029(2) 0.022(2) -0.0016(16) 0.0064(18) 0.0040(18)
C107 0.037(2) 0.028(2) 0.030(2) -0.0037(16) 0.0188(18) -0.0037(17)
C99 0.035(2) 0.034(2) 0.027(2) -0.0008(17) 0.0160(18) 0.0019(18)
C65 0.048(3) 0.027(2) 0.024(2) 0.0000(16) 0.0163(19) 0.0042(19)
C64 0.042(2) 0.028(2) 0.0178(18) 0.0028(15) 0.0182(18) 0.0003(18)
C71 0.034(2) 0.030(2) 0.027(2) 0.0032(16) 0.0145(18) 0.0025(17)
C113 0.035(2) 0.026(2) 0.038(2) 0.0037(17) 0.0176(19) 0.0047(17)
C111 0.038(2) 0.030(2) 0.026(2) -0.0013(16) 0.0132(18) 0.0014(18)
C74 0.040(2) 0.039(2) 0.026(2) -0.0031(18) 0.0137(19) 0.0081(19)
C105 0.039(2) 0.029(2) 0.026(2) -0.0018(16) 0.0182(18) 0.0017(18)
C95 0.043(3) 0.027(2) 0.052(3) 0.0013(19) 0.029(2) 0.0004(19)
C6 0.035(2) 0.026(2) 0.0197(19) 0.0049(16) 0.0071(17) -0.0027(18)
C115 0.040(3) 0.033(2) 0.031(2) 0.0020(18) 0.0063(19) 0.0071(19)
C81 0.040(2) 0.036(2) 0.021(2) 0.0040(16) 0.0112(18) -0.0005(19)
C110 0.041(2) 0.031(2) 0.031(2) 0.0037(17) 0.0146(19) -0.0063(18)
C96 0.035(2) 0.035(2) 0.038(2) -0.0023(18) 0.0180(19) -0.0026(19)
C117 0.035(2) 0.029(2) 0.028(2) -0.0013(16) 0.0155(18) 0.0016(18)
C108 0.039(2) 0.044(2) 0.029(2) -0.0066(18) 0.0169(19) -0.003(2)
C4 0.057(3) 0.018(2) 0.026(2) 0.0053(16) 0.022(2) 0.007(2)
C82 0.037(2) 0.033(2) 0.051(3) 0.0052(19) 0.026(2) 0.0026(19)
C98 0.041(3) 0.027(2) 0.035(2) 0.0007(17) 0.018(2) 0.0025(18)
C103 0.039(3) 0.037(2) 0.040(2) -0.0100(19) 0.023(2) -0.0115(19)
C75 0.044(2) 0.031(2) 0.0193(19) -0.0021(16) 0.0117(18) 0.0023(18)
C73 0.037(2) 0.046(3) 0.029(2) -0.0068(19) 0.0192(19) 0.001(2)
C72 0.044(3) 0.039(2) 0.028(2) 0.0013(18) 0.0215(19) -0.001(2)
C88 0.054(3) 0.023(2) 0.061(3) 0.008(2) 0.037(3) 0.007(2)
C114 0.048(3) 0.036(2) 0.028(2) 0.0015(18) 0.017(2) 0.006(2)
C93 0.066(3) 0.028(2) 0.049(3) 0.000(2) 0.031(3) -0.008(2)
C69 0.047(3) 0.032(2) 0.044(3) 0.0019(19) 0.016(2) -0.005(2)
C97 0.040(3) 0.039(2) 0.032(2) 0.0039(18) 0.016(2) 0.0085(19)
C109 0.042(3) 0.045(3) 0.029(2) 0.0032(19) 0.0197(19) -0.008(2)
C86 0.072(4) 0.033(3) 0.052(3) 0.004(2) 0.016(3) -0.013(2)
C104 0.042(3) 0.041(3) 0.037(2) -0.0051(19) 0.021(2) -0.004(2)
C89 0.060(3) 0.047(3) 0.090(4) 0.030(3) 0.054(3) 0.020(2)
C80 0.038(3) 0.042(2) 0.034(2) 0.0017(18) 0.018(2) -0.0049(19)
C68 0.062(3) 0.037(3) 0.050(3) -0.006(2) 0.020(3) -0.018(2)
C83 0.086(4) 0.030(2) 0.085(4) -0.001(2) 0.063(3) -0.001(2)
C66 0.064(3) 0.033(2) 0.027(2) 0.0026(18) 0.020(2) 0.009(2)
C67 0.071(3) 0.025(2) 0.038(2) 0.0030(19) 0.029(2) 0.000(2)
C85 0.063(3) 0.039(3) 0.071(4) -0.005(2) 0.035(3) 0.000(2)
C90 0.093(5) 0.050(3) 0.121(6) 0.027(3) 0.091(5) 0.019(3)
C91 0.114(5) 0.038(3) 0.062(4) 0.007(2) 0.050(4) 0.015(3)
C84 0.096(4) 0.043(3) 0.081(4) -0.004(3) 0.064(4) -0.005(3)
C87 0.061(3) 0.039(3) 0.046(3) 0.002(2) 0.016(2) -0.013(2)
C92 0.097(4) 0.033(3) 0.052(3) -0.003(2) 0.040(3) -0.015(3)
N8 0.042(2) 0.0333(19) 0.0315(19) -0.0024(15) 0.0071(16) -0.0041(16)
C214 0.067(3) 0.054(3) 0.053(3) 0.012(2) 0.027(3) 0.001(3)
C211 0.051(3) 0.064(3) 0.064(3) -0.005(3) 0.009(3) 0.017(3)
C217 0.074(4) 0.044(3) 0.052(3) 0.006(2) 0.022(3) -0.004(2)
C208 0.077(4) 0.068(4) 0.041(3) 0.006(3) 0.003(3) -0.009(3)
C213 0.041(4) 0.036(3) 0.054(4) -0.012(3) 0.005(3) 0.008(3)
C212 0.032(13) 0.20(4) 0.050(14) -0.045(18) -0.016(11) -0.008(17)
C209 0.041(3) 0.048(3) 0.026(3) -0.005(2) 0.005(3) -0.010(3)
C210 0.092(18) 0.050(12) 0.072(15) -0.014(11) 0.051(14) -0.008(12)
C218 0.057(4) 0.042(3) 0.046(4) 0.004(3) 0.023(3) -0.003(3)
C219 0.124(19) 0.029(9) 0.023(9) 0.005(7) 0.031(11) 0.042(11)
C215 0.060(4) 0.040(3) 0.029(3) -0.011(2) 0.022(3) 0.003(3)
C216 0.11(2) 0.090(17) 0.025(11) 0.017(11) 0.012(11) -0.036(15)
N1S 0.114(7) 0.116(8) 0.105(6) -0.055(6) 0.053(6) -0.045(7)
C2S 0.081(6) 0.066(6) 0.108(7) -0.015(5) 0.033(6) -0.007(5)
C207 0.067(3) 0.043(3) 0.068(3) 0.024(2) 0.052(3) 0.019(2)
N9 0.052(3) 0.040(3) 0.040(3) 0.005(2) 0.017(2) 0.002(2)
C200 0.040(3) 0.036(3) 0.084(4) -0.005(2) 0.013(3) -0.006(2)
C206 0.078(4) 0.068(3) 0.042(3) 0.007(3) 0.034(3) 0.018(3)
N4S 0.101(4) 0.080(4) 0.053(3) 0.009(3) 0.019(3) -0.015(3)
C225 0.058(4) 0.051(4) 0.046(4) 0.002(3) 0.009(3) 0.005(3)
C9S 0.059(3) 0.072(4) 0.056(3) -0.020(3) 0.029(3) -0.009(3)
C1S 0.081(6) 0.070(5) 0.103(7) -0.027(5) 0.000(5) 0.020(5)
C8S 0.085(4) 0.059(3) 0.040(3) 0.006(3) 0.024(3) -0.003(3)
C10S 0.116(6) 0.069(4) 0.063(4) -0.028(3) 0.028(4) -0.043(4)
N3S 0.178(7) 0.048(3) 0.100(5) 0.015(3) 0.085(5) 0.021(4)
C227 0.083(7) 0.059(6) 0.056(5) -0.015(5) 0.044(5) -0.019(5)
C6S 0.174(9) 0.037(3) 0.093(6) 0.003(4) 0.098(6) -0.002(4)
C223 0.069(5) 0.051(4) 0.058(4) 0.010(3) 0.021(4) 0.008(3)
C224 0.078(5) 0.046(4) 0.066(5) 0.012(4) 0.032(4) 0.006(4)
C5S 0.163(8) 0.064(4) 0.082(5) -0.006(4) 0.076(5) -0.026(4)
N5S 0.183(7) 0.087(5) 0.083(4) -0.017(4) 0.016(4) -0.061(5)
C226 0.064(5) 0.075(5) 0.052(4) 0.010(4) 0.028(4) -0.002(4)
C220 0.043(4) 0.064(4) 0.062(4) 0.025(3) 0.015(3) 0.004(3)
C222 0.076(6) 0.064(5) 0.094(6) 0.032(4) 0.020(5) 0.012(4)
N7 0.044(2) 0.0332(19) 0.050(2) 0.0073(16) 0.0314(18) -0.0002(16)
C205 0.034(2) 0.037(2) 0.033(2) 0.0016(18) 0.0189(19) -0.0035(18)
C204 0.038(2) 0.040(2) 0.050(3) 0.004(2) 0.024(2) 0.000(2)
C203 0.049(3) 0.029(2) 0.045(2) 0.0058(18) 0.028(2) 0.0014(19)
C201 0.040(3) 0.031(2) 0.079(4) 0.004(2) 0.033(3) -0.002(2)
C221 0.068(6) 0.060(5) 0.028(4) 0.024(4) -0.012(4) -0.008(4)
C202 0.058(3) 0.032(2) 0.068(3) 0.010(2) 0.037(3) 0.009(2)
C7S 0.071(3) 0.049(3) 0.046(3) 0.006(2) 0.036(3) 0.007(2)
N10 0.027(7) 0.058(9) 0.018(7) 0.012(6) 0.002(6) 0.008(7)
C230 0.052(12) 0.038(10) 0.065(13) 0.011(9) 0.024(10) 0.013(9)
C231 0.068(13) 0.062(12) 0.018(8) 0.010(8) 0.029(8) 0.038(10)
C235 0.069(14) 0.054(12) 0.062(13) 0.021(10) 0.048(11) 0.025(11)
N6S 0.027(7) 0.040(8) 0.032(7) 0.002(6) 0.003(6) 0.003(6)
C11S 0.060(12) 0.063(12) 0.023(9) -0.005(8) 0.023(8) 0.017(10)
C228 0.058(14) 0.050(13) 0.11(2) 0.015(13) 0.042(14) -0.023(11)
C229 0.050(13) 0.010(9) 0.16(3) -0.006(12) 0.027(15) 0.014(9)
C232 0.019(8) 0.045(10) 0.041(10) 0.015(8) -0.010(7) -0.008(7)
C233 0.073(17) 0.045(16) 0.082(18) 0.025(15) 0.031(13) 0.010(15)

loop_
_geom_bond_atom_site_label_1
_geom_bond_atom_site_label_2
_geom_bond_distance
_geom_bond_site_symmetry_2
_geom_bond_publ_flag
Cr1 N3 2.004(3) . ?
Cr1 N3 2.004(3) 3_645 ?
Cr1 N1 2.010(3) 3_645 ?
Cr1 N1 2.010(3) . ?
Cr1 N2 2.043(3) . ?
Cr1 N2 2.043(3) 3_645 ?
Cr2 N4 2.007(4) 3_746 ?
Cr2 N4 2.007(4) . ?
Cr2 N6 2.029(3) . ?
Cr2 N6 2.029(3) 3_746 ?
Cr2 N5 2.033(3) . ?
Cr2 N5 2.033(3) 3_746 ?
N3 C3 1.150(5) . ?
N2 C2 1.100(5) . ?
C51 C46 1.386(5) . ?
C51 C50 1.403(6) . ?
N1 C1 1.127(5) . ?
C1 B1 1.619(6) . ?
C52 C57 1.398(6) . ?
C52 C53 1.399(6) . ?
C52 B3 1.639(6) . ?
C46 C47 1.405(5) . ?
C46 B3 1.624(6) . ?
B3 C3 1.610(6) . ?
B3 C58 1.639(6) . ?
C48 C49 1.383(6) . ?
C48 C47 1.391(6) . ?
C33 C32 1.383(6) . ?
C33 C28 1.403(5) . ?
C35 C36 1.379(6) . ?
C35 C34 1.394(6) . ?
C58 C59 1.383(6) . ?
C58 C63 1.390(6) . ?
C15 C14 1.386(6) . ?
C15 C10 1.408(6) . ?
C34 C39 1.398(6) . ?
C34 B2 1.625(6) . ?
B6 C100 1.623(6) . ?
B6 C6 1.627(6) . ?
B6 C112 1.630(6) . ?
B6 C106 1.636(5) . ?
C13 C14 1.385(6) . ?
C13 C12 1.388(6) . ?
C28 C29 1.396(6) . ?
C28 B2 1.635(6) . ?
C2 B2 1.637(6) . ?
C49 C50 1.378(6) . ?
C32 C31 1.381(6) . ?
B5 C82 1.626(6) . ?
B5 C94 1.629(6) . ?
B5 C88 1.632(7) . ?
B5 C4 1.643(7) . ?
C29 C30 1.390(6) . ?
C11 C12 1.386(5) . ?
C11 C10 1.408(6) . ?
B1 C22 1.627(7) . ?
B1 C10 1.630(6) . ?
B1 C16 1.630(7) . ?
C54 C55 1.385(7) . ?
C54 C53 1.392(6) . ?
C22 C23 1.370(6) . ?
C22 C27 1.395(6) . ?
C39 C38 1.387(6) . ?
B2 C40 1.629(6) . ?
C38 C37 1.362(7) . ?
C40 C41 1.370(6) . ?
C40 C45 1.379(6) . ?
C63 C62 1.373(6) . ?
C36 C37 1.397(7) . ?
C44 C43 1.362(8) . ?
C44 C45 1.376(7) . ?
C57 C56 1.391(6) . ?
C62 C61 1.367(6) . ?
C23 C24 1.381(6) . ?
C56 C55 1.370(7) . ?
B4 C5 1.626(5) . ?
B4 C76 1.631(6) . ?
B4 C64 1.635(5) . ?
B4 C70 1.639(6) . ?
C16 C21 1.376(7) . ?
C16 C17 1.393(6) . ?
C61 C60 1.378(7) . ?
C21 C20 1.387(7) . ?
C31 C30 1.373(6) . ?
C59 C60 1.384(6) . ?
C26 C27 1.371(7) . ?
C26 C25 1.393(8) . ?
C24 C25 1.342(6) . ?
C18 C19 1.350(9) . ?
C18 C17 1.411(8) . ?
C19 C20 1.360(8) . ?
C41 C42 1.391(7) . ?
C43 C42 1.351(8) . ?
N6 C6 1.128(5) . ?
N5 C5 1.137(4) . ?
N4 C4 1.107(5) . ?
C79 C80 1.372(6) . ?
C79 C78 1.383(6) . ?
C70 C75 1.387(5) . ?
C70 C71 1.403(5) . ?
C100 C101 1.402(5) . ?
C100 C105 1.402(5) . ?
C102 C103 1.378(6) . ?
C102 C101 1.391(6) . ?
C76 C81 1.395(5) . ?
C76 C77 1.398(5) . ?
C112 C117 1.396(5) . ?
C112 C113 1.406(5) . ?
C77 C78 1.391(6) . ?
C106 C111 1.394(5) . ?
C106 C107 1.397(5) . ?
C116 C117 1.387(6) . ?
C116 C115 1.387(6) . ?
C94 C99 1.394(6) . ?
C94 C95 1.402(6) . ?
C107 C108 1.379(5) . ?
C99 C98 1.384(5) . ?
C65 C66 1.388(6) . ?
C65 C64 1.391(5) . ?
C64 C69 1.397(6) . ?
C71 C72 1.389(5) . ?
C113 C114 1.385(6) . ?
C111 C110 1.391(5) . ?
C74 C73 1.380(6) . ?
C74 C75 1.394(5) . ?
C105 C104 1.386(6) . ?
C95 C96 1.379(6) . ?
C115 C114 1.380(6) . ?
C81 C80 1.393(6) . ?
C110 C109 1.381(6) . ?
C96 C97 1.388(6) . ?
C108 C109 1.385(6) . ?
C82 C87 1.385(6) . ?
C82 C83 1.408(7) . ?
C98 C97 1.383(6) . ?
C103 C104 1.381(6) . ?
C73 C72 1.380(6) . ?
C88 C89 1.400(6) . ?
C88 C93 1.408(7) . ?
C93 C92 1.359(6) . ?
C69 C68 1.400(6) . ?
C86 C85 1.360(7) . ?
C86 C87 1.394(7) . ?
C89 C90 1.421(8) . ?
C68 C67 1.374(7) . ?
C83 C84 1.369(7) . ?
C66 C67 1.369(6) . ?
C85 C84 1.394(7) . ?
C90 C91 1.370(9) . ?
C91 C92 1.354(8) . ?
N8 C210 1.42(2) . ?
N8 C215 1.474(6) . ?
N8 C219 1.490(16) . ?
N8 C209 1.532(6) . ?
N8 C213 1.538(7) . ?
N8 C218 1.545(7) . ?
N8 C216 1.58(2) . ?
N8 C212 1.60(2) . ?
C214 C216 1.34(2) . ?
C214 C215 1.516(8) . ?
C211 C212 1.28(4) . ?
C211 C213 1.515(8) . ?
C217 C219 1.472(18) . ?
C217 C218 1.495(8) . ?
C208 C210 1.49(3) . ?
C208 C209 1.498(8) . ?
N1S C2S 1.151(11) . ?
C2S C1S 1.474(12) . ?
C207 C206 1.507(7) . ?
C207 N7 1.526(6) . ?
N9 C227 1.518(9) . ?
N9 C223 1.545(8) . ?
N9 C225 1.552(8) . ?
N9 C221 1.577(11) . ?
C200 C201 1.488(7) . ?
N4S C8S 1.161(7) . ?
C225 C224 1.542(9) . ?
C3S C4S 1.435(12) . ?
C3S C4SA 1.449(14) . ?
C9S C10S 1.416(9) . ?
C8S C7S 1.440(7) . ?
C10S N5S 1.143(8) . ?
N3S C6S 1.174(11) . ?
C227 C226 1.528(12) . ?
C6S C5S 1.451(12) . ?
C223 C222 1.531(10) . ?
C4S N2S 1.149(12) . ?
C220 C221 1.441(13) . ?
N7 C201 1.511(6) . ?
N7 C203 1.513(5) . ?
N7 C205 1.530(5) . ?
C205 C204 1.505(6) . ?
C203 C202 1.511(6) . ?
N10 C229 1.39(3) . ?
N10 C233 1.45(3) . ?
N10 C235 1.50(2) . ?
N10 C231 1.52(2) . ?
C230 C231 1.51(2) . ?
C235 C23C 1.49(5) . ?
C235 C23B 1.70(8) . ?
N6S C12S 1.12(2) . ?
C12S C11S 1.45(2) . ?
C228 C229 1.64(3) . ?
C232 C233 1.75(4) . ?
N2SA C4SA 1.171(15) . ?
C23B C23C 1.80(9) . ?
